data_4038160
loop_
_publ_author_name
'Zhang, Yuan'
'Lee, Jack Chang Hung'
'Reese, Matthew R.'
'Boscoe, Brian P.'
'Humphrey, John M.'
'Helal, Christopher J.'

_publ_section_title
;
 5-Aryl Tetrazoles from Direct C-H Arylation with Aryl Bromides.
;
_journal_name_full 'The Journal of organic chemistry'
_journal_paper_doi 10.1021/acs.joc.0c00085
_journal_year 2020
_chemical_formula_sum 'C14 H12 N4'
_chemical_formula_weight 236.28
_space_group_crystal_system monoclinic
_space_group_IT_number 14
_space_group_name_Hall '-P 2ybc'
_space_group_name_H-M_alt 'P 1 21/c 1'
_atom_sites_solution_hydrogens geom
_audit_creation_method SHELXL-2014/7
_cell_angle_alpha 90
_cell_angle_beta 93.863(2)
_cell_angle_gamma 90
_cell_formula_units_Z 4
_cell_length_a 16.5911(9)
_cell_length_b 5.9508(4)
_cell_length_c 12.3528(7)
_cell_measurement_reflns_used 7423
_cell_measurement_temperature 296(2)
_cell_measurement_theta_max 72.19
_cell_measurement_theta_min 2.67
_cell_volume 1216.82(13)
_computing_cell_refinement 'Bruker SAINT'
_computing_data_collection 'Bruker APEX2'
_computing_data_reduction 'Bruker SAINT'
_computing_molecular_graphics 'Bruker SHELXTL'
_computing_publication_material 'Bruker SHELXTL'
_computing_structure_refinement 'SHELXL-2014/7 (Sheldrick, 2014)'
_computing_structure_solution 'SHELXS-97 (Sheldrick 2008)'
_diffrn_ambient_temperature 296(2)
_diffrn_measured_fraction_theta_full 0.978
_diffrn_measured_fraction_theta_max 0.978
_diffrn_measurement_device_type 'Bruker D8 Quest Diffractometer'
_diffrn_measurement_method '\f and \w scans'
_diffrn_radiation_type CuK\a
_diffrn_radiation_wavelength 1.54178
_diffrn_reflns_av_R_equivalents 0.0239
_diffrn_reflns_av_unetI/netI 0.0189
_diffrn_reflns_Laue_measured_fraction_full 0.978
_diffrn_reflns_Laue_measured_fraction_max 0.978
_diffrn_reflns_limit_h_max 18
_diffrn_reflns_limit_h_min -20
_diffrn_reflns_limit_k_max 6
_diffrn_reflns_limit_k_min -7
_diffrn_reflns_limit_l_max 15
_diffrn_reflns_limit_l_min -15
_diffrn_reflns_number 10745
_diffrn_reflns_point_group_measured_fraction_full 0.978
_diffrn_reflns_point_group_measured_fraction_max 0.978
_diffrn_reflns_theta_full 67.679
_diffrn_reflns_theta_max 72.295
_diffrn_reflns_theta_min 8.031
_diffrn_source 'Microfocus X-ray Tube'
_exptl_absorpt_coefficient_mu 0.644
_exptl_absorpt_correction_type empirical
_exptl_absorpt_process_details SADABS
_exptl_crystal_colour Colorless
_exptl_crystal_density_diffrn 1.290
_exptl_crystal_description PRISM
_exptl_crystal_F_000 496
_exptl_crystal_size_max 0.380
_exptl_crystal_size_mid 0.260
_exptl_crystal_size_min 0.140
_exptl_transmission_factor_max 1.0000
_exptl_transmission_factor_min 0.9181
_refine_diff_density_max 0.132
_refine_diff_density_min -0.128
_refine_diff_density_rms 0.023
_refine_ls_extinction_method none
_refine_ls_goodness_of_fit_ref 1.022
_refine_ls_hydrogen_treatment constr
_refine_ls_matrix_type full
_refine_ls_number_parameters 164
_refine_ls_number_reflns 2354
_refine_ls_number_restraints 0
_refine_ls_restrained_S_all 1.022
_refine_ls_R_factor_all 0.0424
_refine_ls_R_factor_gt 0.0392
_refine_ls_shift/su_max 0.002
_refine_ls_shift/su_mean 0.000
_refine_ls_structure_factor_coef Fsqd
_refine_ls_weighting_details 'w=1/[\s^2^(Fo^2^)+(0.0679P)^2^+0.1350P] where P=(Fo^2^+2Fc^2^)/3'
_refine_ls_weighting_scheme calc
_refine_ls_wR_factor_gt 0.1115
_refine_ls_wR_factor_ref 0.1158
_reflns_Friedel_coverage 0.000
_reflns_number_gt 2129
_reflns_number_total 2354
_reflns_threshold_expression 'I > 2\s(I)'
_cod_data_source_file jo0c00085_si_002.cif
_cod_data_source_block E052
_cod_depositor_comments
;
The following automatic conversions were performed:

data item '_exptl_absorpt_correction_type' value 'Empirical' was
changed to 'empirical' in accordance with the
/home/data/users/saulius/crontab/automatic-downloads/rss-feeds/ACS/lib/dictionaries/cif_core.dic
dictionary named 'cif_core.dic' version 2.4.2 last updated on
2011-04-26.

Automatic conversion script
Id: cif_fix_values 7556 2019-12-06 15:28:31Z antanas 
;
_cod_original_sg_symbol_H-M 'P 21/c'
_cod_database_code 4038160
_shelx_space_group_comment
; 
The symmetry employed for this shelxl refinement is uniquely defined 
by the following loop, which should always be used as a source of 
symmetry information in preference to the above space-group names. 
They are only intended as comments. 
;
_shelx_estimated_absorpt_t_min 0.792
_shelx_estimated_absorpt_t_max 0.915

loop_
_space_group_symop_operation_xyz
'x, y, z'
'-x, y+1/2, -z+1/2'
'-x, -y, -z'
'x, -y-1/2, z-1/2'

loop_
_atom_site_label
_atom_site_type_symbol
_atom_site_fract_x
_atom_site_fract_y
_atom_site_fract_z
_atom_site_U_iso_or_equiv
_atom_site_adp_type
_atom_site_occupancy
_atom_site_site_symmetry_order
_atom_site_calc_flag
_atom_site_refinement_flags_posn
_atom_site_refinement_flags_adp
_atom_site_refinement_flags_occupancy
_atom_site_disorder_assembly
_atom_site_disorder_group
N1 N 0.72766(8) 0.9364(2) 0.46562(9) 0.0724(3) Uani 1 1 d . . . . .
N2 N 0.78300(8) 1.1032(2) 0.46709(10) 0.0794(4) Uani 1 1 d . . . . .
N3 N 0.83083(7) 1.09567(18) 0.55383(9) 0.0681(3) Uani 1 1 d . . . . .
N4 N 0.80669(6) 0.91619(16) 0.61136(7) 0.0519(3) Uani 1 1 d . . . . .
C1 C 0.64486(9) 0.5246(3) 0.50854(11) 0.0757(4) Uani 1 1 d . . . . .
H1 H 0.6442 0.5742 0.4371 0.091 Uiso 1 1 calc R U . . .
C2 C 0.59664(10) 0.3492(3) 0.53495(13) 0.0868(5) Uani 1 1 d . . . . .
H2 H 0.5632 0.2822 0.4807 0.104 Uiso 1 1 calc R U . . .
C3 C 0.59605(8) 0.2680(2) 0.64078(12) 0.0709(4) Uani 1 1 d . . . . .
C4 C 0.54289(11) 0.0755(3) 0.66856(18) 0.1027(6) Uani 1 1 d . . . . .
H4A H 0.5636 -0.0613 0.6399 0.154 Uiso 1 1 calc R U . . .
H4B H 0.4891 0.1010 0.6375 0.154 Uiso 1 1 calc R U . . .
H4C H 0.5420 0.0634 0.7460 0.154 Uiso 1 1 calc R U . . .
C5 C 0.64569(7) 0.3737(2) 0.71914(11) 0.0666(3) Uani 1 1 d . . . . .
H5 H 0.6465 0.3236 0.7905 0.080 Uiso 1 1 calc R U . . .
C6 C 0.69405(7) 0.5517(2) 0.69401(9) 0.0598(3) Uani 1 1 d . . . . .
H6 H 0.7265 0.6210 0.7485 0.072 Uiso 1 1 calc R U . . .
C7 C 0.69479(6) 0.6285(2) 0.58798(9) 0.0524(3) Uani 1 1 d . . . . .
C8 C 0.74279(7) 0.8206(2) 0.55616(8) 0.0536(3) Uani 1 1 d . . . . .
C9 C 0.85183(6) 0.85667(17) 0.71045(8) 0.0465(3) Uani 1 1 d . . . . .
C10 C 0.89439(7) 0.65700(19) 0.71629(9) 0.0538(3) Uani 1 1 d . . . . .
H10 H 0.8927 0.5588 0.6576 0.065 Uiso 1 1 calc R U . . .
C11 C 0.93955(7) 0.6064(2) 0.81110(11) 0.0624(3) Uani 1 1 d . . . . .
H11 H 0.9687 0.4729 0.8165 0.075 Uiso 1 1 calc R U . . .
C12 C 0.94179(8) 0.7525(2) 0.89788(10) 0.0659(3) Uani 1 1 d . . . . .
H12 H 0.9726 0.7176 0.9614 0.079 Uiso 1 1 calc R U . . .
C13 C 0.89867(8) 0.9492(2) 0.89073(10) 0.0656(3) Uani 1 1 d . . . . .
H13 H 0.9002 1.0469 0.9496 0.079 Uiso 1 1 calc R U . . .
C14 C 0.85302(7) 1.0032(2) 0.79664(9) 0.0567(3) Uani 1 1 d . . . . .
H14 H 0.8236 1.1363 0.7917 0.068 Uiso 1 1 calc R U . . .

loop_
_atom_site_aniso_label
_atom_site_aniso_U_11
_atom_site_aniso_U_22
_atom_site_aniso_U_33
_atom_site_aniso_U_23
_atom_site_aniso_U_13
_atom_site_aniso_U_12
N1 0.0834(7) 0.0828(8) 0.0498(6) 0.0132(5) -0.0038(5) 0.0107(6)
N2 0.0970(9) 0.0786(8) 0.0625(7) 0.0236(6) 0.0053(6) 0.0066(7)
N3 0.0823(7) 0.0609(6) 0.0618(6) 0.0161(5) 0.0094(5) -0.0002(5)
N4 0.0593(5) 0.0512(5) 0.0452(5) 0.0038(4) 0.0035(4) 0.0019(4)
C1 0.0815(9) 0.0929(10) 0.0508(7) -0.0118(7) -0.0099(6) -0.0089(8)
C2 0.0808(9) 0.1013(11) 0.0762(10) -0.0307(8) -0.0098(7) -0.0225(8)
C3 0.0573(7) 0.0715(8) 0.0842(9) -0.0199(7) 0.0074(6) -0.0077(6)
C4 0.0889(11) 0.0905(12) 0.1297(16) -0.0228(11) 0.0142(10) -0.0309(9)
C5 0.0584(7) 0.0783(8) 0.0626(7) 0.0016(6) 0.0011(5) -0.0098(6)
C6 0.0541(6) 0.0750(8) 0.0491(6) -0.0013(5) -0.0050(5) -0.0105(5)
C7 0.0495(5) 0.0622(7) 0.0446(5) -0.0066(5) -0.0034(4) 0.0058(5)
C8 0.0588(6) 0.0613(6) 0.0402(5) 0.0004(4) -0.0004(4) 0.0097(5)
C9 0.0461(5) 0.0476(5) 0.0459(5) 0.0008(4) 0.0027(4) -0.0027(4)
C10 0.0568(6) 0.0501(6) 0.0548(6) -0.0035(5) 0.0052(5) 0.0028(5)
C11 0.0563(6) 0.0581(7) 0.0722(8) 0.0082(6) -0.0012(5) 0.0067(5)
C12 0.0622(7) 0.0739(8) 0.0594(7) 0.0089(6) -0.0123(5) -0.0089(6)
C13 0.0781(8) 0.0648(7) 0.0526(7) -0.0095(5) -0.0045(5) -0.0096(6)
C14 0.0638(6) 0.0492(6) 0.0570(6) -0.0054(5) 0.0024(5) 0.0016(5)

loop_
_atom_type_symbol
_atom_type_description
_atom_type_scat_dispersion_real
_atom_type_scat_dispersion_imag
_atom_type_scat_source
C C 0.0181 0.0091 'International Tables Vol C Tables 4.2.6.8 and 6.1.1.4'
H H 0.0000 0.0000 'International Tables Vol C Tables 4.2.6.8 and 6.1.1.4'
N N 0.0311 0.0180 'International Tables Vol C Tables 4.2.6.8 and 6.1.1.4'

loop_
_geom_angle_atom_site_label_1
_geom_angle_atom_site_label_2
_geom_angle_atom_site_label_3
_geom_angle
_geom_angle_site_symmetry_1
_geom_angle_site_symmetry_3
_geom_angle_publ_flag
C8 N1 N2 106.32(11) . . ?
N3 N2 N1 111.41(10) . . ?
N2 N3 N4 105.98(11) . . ?
C8 N4 N3 108.47(9) . . ?
C8 N4 C9 132.45(10) . . ?
N3 N4 C9 119.01(9) . . ?
C2 C1 C7 120.18(13) . . ?
C2 C1 H1 119.9 . . ?
C7 C1 H1 119.9 . . ?
C1 C2 C3 121.95(12) . . ?
C1 C2 H2 119.0 . . ?
C3 C2 H2 119.0 . . ?
C5 C3 C2 117.27(13) . . ?
C5 C3 C4 121.35(15) . . ?
C2 C3 C4 121.37(14) . . ?
C3 C4 H4A 109.5 . . ?
C3 C4 H4B 109.5 . . ?
H4A C4 H4B 109.5 . . ?
C3 C4 H4C 109.5 . . ?
H4A C4 H4C 109.5 . . ?
H4B C4 H4C 109.5 . . ?
C6 C5 C3 121.46(13) . . ?
C6 C5 H5 119.3 . . ?
C3 C5 H5 119.3 . . ?
C5 C6 C7 120.55(11) . . ?
C5 C6 H6 119.7 . . ?
C7 C6 H6 119.7 . . ?
C1 C7 C6 118.57(12) . . ?
C1 C7 C8 117.95(11) . . ?
C6 C7 C8 123.41(10) . . ?
N1 C8 N4 107.82(11) . . ?
N1 C8 C7 123.96(11) . . ?
N4 C8 C7 128.20(10) . . ?
C14 C9 C10 121.62(10) . . ?
C14 C9 N4 118.89(10) . . ?
C10 C9 N4 119.48(9) . . ?
C11 C10 C9 118.57(11) . . ?
C11 C10 H10 120.7 . . ?
C9 C10 H10 120.7 . . ?
C12 C11 C10 120.45(11) . . ?
C12 C11 H11 119.8 . . ?
C10 C11 H11 119.8 . . ?
C13 C12 C11 120.10(11) . . ?
C13 C12 H12 119.9 . . ?
C11 C12 H12 119.9 . . ?
C12 C13 C14 120.43(11) . . ?
C12 C13 H13 119.8 . . ?
C14 C13 H13 119.8 . . ?
C9 C14 C13 118.83(11) . . ?
C9 C14 H14 120.6 . . ?
C13 C14 H14 120.6 . . ?

loop_
_geom_bond_atom_site_label_1
_geom_bond_atom_site_label_2
_geom_bond_distance
_geom_bond_site_symmetry_2
_geom_bond_publ_flag
N1 C8 1.3232(15) . ?
N1 N2 1.3512(18) . ?
N2 N3 1.2905(16) . ?
N3 N4 1.3580(14) . ?
N4 C8 1.3472(15) . ?
N4 C9 1.4356(13) . ?
C1 C2 1.368(2) . ?
C1 C7 1.3863(17) . ?
C1 H1 0.9300 . ?
C2 C3 1.394(2) . ?
C2 H2 0.9300 . ?
C3 C5 1.3796(18) . ?
C3 C4 1.500(2) . ?
C4 H4A 0.9600 . ?
C4 H4B 0.9600 . ?
C4 H4C 0.9600 . ?
C5 C6 1.3768(18) . ?
C5 H5 0.9300 . ?
C6 C7 1.3880(16) . ?
C6 H6 0.9300 . ?
C7 C8 1.4624(17) . ?
C9 C14 1.3753(15) . ?
C9 C10 1.3816(15) . ?
C10 C11 1.3804(17) . ?
C10 H10 0.9300 . ?
C11 C12 1.3787(19) . ?
C11 H11 0.9300 . ?
C12 C13 1.3717(19) . ?
C12 H12 0.9300 . ?
C13 C14 1.3817(17) . ?
C13 H13 0.9300 . ?
C14 H14 0.9300 . ?
